data_7718287
loop_
_publ_author_name
'Cuza, Emmelyne'
'Delsuc, Nicolas'
'Marrot, Jer&#xf4;me'
'Shepard, William'
'Policar, Clotilde'
'Serre, Christian'
'Tissot, Antoine'

_publ_section_title
;
 Angle-dependent spin crossover properties in polymorphic iron(II)
 complexes based on pyridine-triazole derivatives.
;
_journal_issue 15
_journal_name_full 'Dalton transactions (Cambridge, England : 2003)'
_journal_page_first 6274
_journal_page_last 6280
_journal_paper_doi 10.1039/d4dt03376k
_journal_volume 54
_journal_year 2025
_chemical_formula_moiety 'C28 H30 Fe N12 O6 S2'
_chemical_formula_sum 'C28 H30 Fe N12 O6 S2'
_chemical_formula_weight 750.61
_space_group_crystal_system monoclinic
_space_group_IT_number 14
_space_group_name_Hall '-P 2ybc'
_space_group_name_H-M_alt 'P 1 21/c 1'
_atom_sites_solution_hydrogens geom
_atom_sites_solution_primary dual
_audit_creation_date 2025-02-19
_audit_creation_method
;
Olex2 1.5
(compiled 2024.02.16 svn.r378c4104 for OlexSys, GUI svn.r6928)
;
_audit_update_record
;
2025-02-21 deposited with the CCDC.	2025-03-11 downloaded from the CCDC.
;
_cell_angle_alpha 90
_cell_angle_beta 99.910(7)
_cell_angle_gamma 90
_cell_formula_units_Z 2
_cell_length_a 13.271(3)
_cell_length_b 13.139(3)
_cell_length_c 9.619(2)
_cell_measurement_reflns_used 3057
_cell_measurement_temperature 180.00
_cell_measurement_theta_max 23.05
_cell_measurement_theta_min 2.20
_cell_volume 1652.2(6)
_computing_cell_refinement 'SAINT V8.40B (?, 2016)'
_computing_data_collection 'Bruker APEX4'
_computing_data_reduction 'SAINT V8.40B (?, 2016)'
_computing_molecular_graphics 'Olex2 1.5 (Dolomanov et al., 2009)'
_computing_publication_material 'Olex2 1.5 (Dolomanov et al., 2009)'
_computing_structure_refinement 'SHELXL 2019/3 (Sheldrick, 2015)'
_computing_structure_solution 'SHELXT 2018/2 (Sheldrick, 2018)'
_diffrn_ambient_temperature 180.00
_diffrn_measured_fraction_theta_full 0.993
_diffrn_measured_fraction_theta_max 0.993
_diffrn_measurement_device_type 'Bruker D8 VENTURE'
_diffrn_measurement_method '\f and \w scans'
_diffrn_radiation_type MoK\a
_diffrn_radiation_wavelength 0.71073
_diffrn_reflns_av_R_equivalents 0.1771
_diffrn_reflns_av_unetI/netI 0.0739
_diffrn_reflns_Laue_measured_fraction_full 0.993
_diffrn_reflns_Laue_measured_fraction_max 0.993
_diffrn_reflns_limit_h_max 15
_diffrn_reflns_limit_h_min -15
_diffrn_reflns_limit_k_max 15
_diffrn_reflns_limit_k_min -15
_diffrn_reflns_limit_l_max 11
_diffrn_reflns_limit_l_min -11
_diffrn_reflns_number 31560
_diffrn_reflns_point_group_measured_fraction_full 0.993
_diffrn_reflns_point_group_measured_fraction_max 0.993
_diffrn_reflns_theta_full 25.108
_diffrn_reflns_theta_max 25.108
_diffrn_reflns_theta_min 2.650
_diffrn_source microsource
_diffrn_source_current 1.0
_diffrn_source_power 0.05
_diffrn_source_voltage 50.0
_diffrn_standards_number 0
_exptl_absorpt_coefficient_mu 0.645
_exptl_absorpt_correction_T_max 0.7452
_exptl_absorpt_correction_T_min 0.6058
_exptl_absorpt_correction_type multi-scan
_exptl_absorpt_process_details
;
SADABS-2016/2 (Bruker,2016/2) was used for absorption correction.
wR2(int) was 0.0998 before and 0.0805 after correction.
The Ratio of minimum to maximum transmission is 0.8129.
The \l/2 correction factor is Not present.
;
_exptl_crystal_colour yellow
_exptl_crystal_colour_primary yellow
_exptl_crystal_density_diffrn 1.509
_exptl_crystal_description plate
_exptl_crystal_F_000 776
_exptl_crystal_size_max 0.12
_exptl_crystal_size_mid 0.08
_exptl_crystal_size_min 0.02
_refine_diff_density_max 0.628
_refine_diff_density_min -0.335
_refine_diff_density_rms 0.084
_refine_ls_extinction_method none
_refine_ls_goodness_of_fit_ref 1.162
_refine_ls_hydrogen_treatment constr
_refine_ls_matrix_type full
_refine_ls_number_parameters 240
_refine_ls_number_reflns 2930
_refine_ls_number_restraints 30
_refine_ls_restrained_S_all 1.162
_refine_ls_R_factor_all 0.1309
_refine_ls_R_factor_gt 0.0937
_refine_ls_shift/su_max 0.000
_refine_ls_shift/su_mean 0.000
_refine_ls_structure_factor_coef Fsqd
_refine_ls_weighting_details 'w=1/[\s^2^(Fo^2^)+(0.0416P)^2^+6.6556P] where P=(Fo^2^+2Fc^2^)/3'
_refine_ls_weighting_scheme calc
_refine_ls_wR_factor_gt 0.1663
_refine_ls_wR_factor_ref 0.1804
_reflns_Friedel_coverage 0.000
_reflns_number_gt 2102
_reflns_number_total 2930
_reflns_threshold_expression 'I > 2\s(I)'
_cod_data_source_file d4dt03376k2.cif
_cod_data_source_block ts6k_0ma_a3
_cod_depositor_comments 'Adding full bibliography for 7718287--7718289.cif.'
_cod_original_cell_volume 1652.3(6)
_cod_database_code 7718287
_shelx_shelxl_version_number 2019/3
_shelx_space_group_comment
;
The symmetry employed for this shelxl refinement is uniquely defined
by the following loop, which should always be used as a source of
symmetry information in preference to the above space-group names.
They are only intended as comments.
;
_shelx_estimated_absorpt_t_max 0.987
_shelx_estimated_absorpt_t_min 0.927
_olex2_refinement_description
;
1. Fixed Uiso
 At 1.2 times of:
  All C(H) groups, All C(H,H) groups, All C(H,H,H,H) groups, All N(H) groups
 At 1.5 times of:
  All C(H,H,H) groups
2. Restrained distances
 C16-C17A
 1.53 with sigma of 0.02
 C16-C17B
 -1.53 with sigma of 0.02
 C17A-C18A
 1.5 with sigma of 0.02
 C18A-O19A
 1.2 with sigma of 0.02
 C17B-C18B
 1.5 with sigma of 0.02
 C18B-O19B
 1.2 with sigma of 0.02
3. Uiso/Uaniso restraints and constraints
Uanis(C17A) \\sim Ueq, Uanis(C17B) \\sim Ueq: with sigma of 0.01 and sigma for
terminal atoms of 0.02
Uanis(O19A) \\sim Ueq, Uanis(O19B) \\sim Ueq: with sigma of 0.01 and sigma for
terminal atoms of 0.02
Uanis(C18A) = Uanis(C18B)
Uanis(C17A) = Uanis(C17B)
4. Others
 Sof(H16C)=Sof(H16D)=Sof(C17B)=Sof(H17C)=Sof(H17D)=Sof(C18B)=Sof(O19B)=1-FVAR(1)
 Sof(H16A)=Sof(H16B)=Sof(C17A)=Sof(H17A)=Sof(H17B)=Sof(C18A)=Sof(O19A)=FVAR(1)
5.a Secondary CH2 refined with riding coordinates:
 C12(H12A,H12B), C16(H16A,H16B), C16(H16C,H16D), C17A(H17A,H17B), C17B(H17C,
 H17D)
5.b Aromatic/amide H refined with riding coordinates:
 C2(H2), C3(H3), C4(H4), C5(H5), C8(H8), N15(H15)
5.c Idealised Me refined as rotating group:
 C21(H21A,H21B,H21C)
;
_olex2_submission_special_instructions 'No special instructions were received'

loop_
_space_group_symop_operation_xyz
'x, y, z'
'-x, y+1/2, -z+1/2'
'-x, -y, -z'
'x, -y-1/2, z-1/2'

loop_
_atom_site_label
_atom_site_type_symbol
_atom_site_fract_x
_atom_site_fract_y
_atom_site_fract_z
_atom_site_U_iso_or_equiv
_atom_site_adp_type
_atom_site_occupancy
_atom_site_site_symmetry_order
_atom_site_calc_flag
_atom_site_refinement_flags_posn
_atom_site_refinement_flags_adp
_atom_site_refinement_flags_occupancy
_atom_site_disorder_assembly
_atom_site_disorder_group
Fe1 Fe 0.500000 0.500000 1.000000 0.0292(3) Uani 1 2 d S . P . .
S1 S 0.81545(14) 0.49140(15) 0.81475(19) 0.0463(5) Uani 1 1 d . . . . .
N1 N 0.5605(4) 0.6571(4) 1.0386(5) 0.0309(12) Uani 1 1 d . . . . .
C2 C 0.6319(5) 0.6866(5) 1.1436(7) 0.0327(15) Uani 1 1 d . . . . .
H2 H 0.661153 0.637260 1.210839 0.039 Uiso 1 1 calc R U . . .
C3 C 0.6664(5) 0.7866(5) 1.1605(7) 0.0415(17) Uani 1 1 d . . . . .
H3 H 0.719024 0.804780 1.236388 0.050 Uiso 1 1 calc R U . . .
C4 C 0.6226(5) 0.8584(5) 1.0650(7) 0.0402(17) Uani 1 1 d . . . . .
H4 H 0.643772 0.927441 1.074479 0.048 Uiso 1 1 calc R U . . .
C5 C 0.5476(5) 0.8286(5) 0.9555(7) 0.0371(16) Uani 1 1 d . . . . .
H5 H 0.515845 0.877304 0.889157 0.045 Uiso 1 1 calc R U . . .
C6 C 0.5186(5) 0.7273(4) 0.9423(6) 0.0290(14) Uani 1 1 d . . . . .
C7 C 0.4452(5) 0.6868(4) 0.8253(6) 0.0269(14) Uani 1 1 d . . . . .
C8 C 0.3858(5) 0.7323(5) 0.7119(6) 0.0319(15) Uani 1 1 d . . . . .
H8 H 0.381894 0.802819 0.690082 0.038 Uiso 1 1 calc R U . . .
N9 N 0.3342(4) 0.6563(4) 0.6377(5) 0.0307(12) Uani 1 1 d . . . . .
N10 N 0.3591(4) 0.5656(4) 0.7019(6) 0.0346(13) Uani 1 1 d . . . . .
N11 N 0.4266(4) 0.5853(3) 0.8139(5) 0.0311(12) Uani 1 1 d . . . . .
C12 C 0.2549(5) 0.6636(5) 0.5156(6) 0.0336(15) Uani 1 1 d . . . . .
H12A H 0.239666 0.595111 0.474394 0.040 Uiso 1 1 calc R U . . .
H12B H 0.278304 0.707157 0.443421 0.040 Uiso 1 1 calc R U . . .
C13 C 0.1584(5) 0.7089(4) 0.5572(6) 0.0307(14) Uani 1 1 d . . . . .
O14 O 0.1483(4) 0.7159(3) 0.6798(4) 0.0388(11) Uani 1 1 d . . . . .
N15 N 0.0888(4) 0.7364(4) 0.4472(5) 0.0348(13) Uani 1 1 d . . . . .
H15 H 0.102066 0.726545 0.361706 0.042 Uiso 1 1 calc R U . . .
C16 C -0.0081(5) 0.7820(5) 0.4628(7) 0.0413(17) Uani 1 1 d D . . . .
H16A H -0.042737 0.809283 0.371056 0.050 Uiso 0.70(5) 1 calc R U P A 1
H16B H 0.003493 0.838805 0.531305 0.050 Uiso 0.70(5) 1 calc R U P A 1
H16C H -0.035332 0.814729 0.371411 0.050 Uiso 0.30(5) 1 calc R U P A 2
H16D H 0.008074 0.837627 0.532489 0.050 Uiso 0.30(5) 1 calc R U P A 2
C17A C -0.0745(14) 0.7007(14) 0.5150(19) 0.042(3) Uani 0.70(5) 1 d D U P A 1
H17A H -0.039538 0.678422 0.609443 0.050 Uiso 0.70(5) 1 calc R U P A 1
H17B H -0.139464 0.733327 0.527955 0.050 Uiso 0.70(5) 1 calc R U P A 1
C18A C -0.100(3) 0.6089(16) 0.428(3) 0.053(3) Uani 0.70(5) 1 d D . P A 1
O19A O -0.104(2) 0.5269(13) 0.4847(13) 0.087(7) Uani 0.70(5) 1 d D U P A 1
C17B C -0.095(3) 0.723(3) 0.505(5) 0.042(3) Uani 0.30(5) 1 d D U P A 2
H17C H -0.082854 0.713714 0.608597 0.050 Uiso 0.30(5) 1 calc R U P A 2
H17D H -0.159566 0.761982 0.478123 0.050 Uiso 0.30(5) 1 calc R U P A 2
C18B C -0.104(6) 0.623(4) 0.433(8) 0.053(3) Uani 0.30(5) 1 d D . P A 2
O19B O -0.162(4) 0.557(3) 0.456(5) 0.083(12) Uani 0.30(5) 1 d D U P A 2
O20 O -0.1004(4) 0.6234(4) 0.2953(5) 0.0553(14) Uani 1 1 d . . . . .
C21 C -0.1141(7) 0.5312(6) 0.2109(8) 0.059(2) Uani 1 1 d . . . . .
H21A H -0.054610 0.486783 0.237504 0.089 Uiso 1 1 calc R U . . .
H21B H -0.121083 0.548914 0.110751 0.089 Uiso 1 1 calc R U . . .
H21C H -0.175903 0.495774 0.227575 0.089 Uiso 1 1 calc R U . . .
N22 N 0.6277(5) 0.4701(4) 0.9044(6) 0.0400(14) Uani 1 1 d . . . . .
C23 C 0.7077(5) 0.4796(4) 0.8687(6) 0.0300(15) Uani 1 1 d . . . . .

loop_
_atom_site_aniso_label
_atom_site_aniso_U_11
_atom_site_aniso_U_22
_atom_site_aniso_U_33
_atom_site_aniso_U_23
_atom_site_aniso_U_13
_atom_site_aniso_U_12
Fe1 0.0350(8) 0.0205(6) 0.0335(7) 0.0011(6) 0.0099(6) 0.0004(6)
S1 0.0405(11) 0.0509(11) 0.0508(11) 0.0001(9) 0.0166(8) 0.0019(9)
N1 0.034(3) 0.028(3) 0.032(3) 0.000(2) 0.013(3) -0.001(2)
C2 0.036(4) 0.032(3) 0.031(4) -0.001(3) 0.010(3) 0.002(3)
C3 0.040(4) 0.042(4) 0.046(4) -0.007(3) 0.015(3) -0.014(3)
C4 0.051(5) 0.028(3) 0.044(4) -0.005(3) 0.016(4) -0.010(3)
C5 0.053(5) 0.026(3) 0.035(4) 0.005(3) 0.016(3) -0.006(3)
C6 0.036(4) 0.026(3) 0.030(3) 0.002(3) 0.021(3) -0.002(3)
C7 0.031(4) 0.020(3) 0.033(3) 0.003(3) 0.015(3) 0.002(3)
C8 0.041(4) 0.025(3) 0.033(4) 0.001(3) 0.014(3) 0.002(3)
N9 0.032(3) 0.029(3) 0.033(3) 0.000(2) 0.012(2) 0.003(2)
N10 0.037(3) 0.034(3) 0.033(3) 0.001(2) 0.007(3) -0.001(2)
N11 0.038(3) 0.020(3) 0.035(3) 0.002(2) 0.009(3) 0.000(2)
C12 0.041(4) 0.037(4) 0.025(3) 0.001(3) 0.011(3) -0.001(3)
C13 0.037(4) 0.030(3) 0.026(3) -0.001(3) 0.007(3) 0.002(3)
O14 0.049(3) 0.048(3) 0.022(2) -0.001(2) 0.014(2) 0.002(2)
N15 0.038(3) 0.038(3) 0.032(3) 0.002(2) 0.017(3) 0.003(3)
C16 0.034(4) 0.051(4) 0.034(4) -0.004(3) -0.007(3) 0.014(3)
C17A 0.030(6) 0.057(6) 0.041(4) -0.009(5) 0.012(4) 0.018(5)
C18A 0.043(5) 0.077(8) 0.042(5) 0.001(6) 0.017(4) -0.020(7)
O19A 0.129(15) 0.073(9) 0.060(6) 0.018(5) 0.016(7) -0.035(8)
C17B 0.030(6) 0.057(6) 0.041(4) -0.009(5) 0.012(4) 0.018(5)
C18B 0.043(5) 0.077(8) 0.042(5) 0.001(6) 0.017(4) -0.020(7)
O19B 0.09(2) 0.091(17) 0.084(17) 0.004(12) 0.048(14) -0.013(14)
O20 0.077(4) 0.054(3) 0.035(3) 0.000(2) 0.011(3) -0.007(3)
C21 0.075(6) 0.053(5) 0.053(5) -0.006(4) 0.024(4) -0.021(4)
N22 0.050(4) 0.028(3) 0.046(3) -0.007(2) 0.018(3) -0.002(2)
C23 0.046(4) 0.018(3) 0.029(3) -0.001(2) 0.012(3) 0.001(3)

loop_
_atom_type_symbol
_atom_type_description
_atom_type_scat_dispersion_real
_atom_type_scat_dispersion_imag
_atom_type_scat_source
C C 0.0033 0.0016 'International Tables Vol C Tables 4.2.6.8 and 6.1.1.4'
H H 0.0000 0.0000 'International Tables Vol C Tables 4.2.6.8 and 6.1.1.4'
Fe Fe 0.3463 0.8444 'International Tables Vol C Tables 4.2.6.8 and 6.1.1.4'
N N 0.0061 0.0033 'International Tables Vol C Tables 4.2.6.8 and 6.1.1.4'
O O 0.0106 0.0060 'International Tables Vol C Tables 4.2.6.8 and 6.1.1.4'
S S 0.1246 0.1234 'International Tables Vol C Tables 4.2.6.8 and 6.1.1.4'

loop_
_geom_angle_atom_site_label_1
_geom_angle_atom_site_label_2
_geom_angle_atom_site_label_3
_geom_angle
_geom_angle_site_symmetry_1
_geom_angle_site_symmetry_3
_geom_angle_publ_flag
N1 Fe1 N1 180.0 . 3_667 ?
N11 Fe1 N1 103.96(18) 3_667 . ?
N11 Fe1 N1 76.04(18) . . ?
N11 Fe1 N1 103.96(18) . 3_667 ?
N11 Fe1 N1 76.04(18) 3_667 3_667 ?
N11 Fe1 N11 180.0 3_667 . ?
N22 Fe1 N1 87.22(19) . . ?
N22 Fe1 N1 92.78(19) . 3_667 ?
N22 Fe1 N1 87.22(19) 3_667 3_667 ?
N22 Fe1 N1 92.79(19) 3_667 . ?
N22 Fe1 N11 89.0(2) 3_667 . ?
N22 Fe1 N11 91.0(2) . . ?
N22 Fe1 N11 89.0(2) . 3_667 ?
N22 Fe1 N11 91.0(2) 3_667 3_667 ?
N22 Fe1 N22 180.0 . 3_667 ?
C2 N1 Fe1 126.3(4) . . ?
C2 N1 C6 118.6(5) . . ?
C6 N1 Fe1 115.1(4) . . ?
N1 C2 H2 118.5 . . ?
N1 C2 C3 123.1(6) . . ?
C3 C2 H2 118.5 . . ?
C2 C3 H3 120.7 . . ?
C4 C3 C2 118.5(6) . . ?
C4 C3 H3 120.7 . . ?
C3 C4 H4 120.5 . . ?
C3 C4 C5 118.9(6) . . ?
C5 C4 H4 120.5 . . ?
C4 C5 H5 120.1 . . ?
C4 C5 C6 119.8(6) . . ?
C6 C5 H5 120.1 . . ?
N1 C6 C5 121.1(6) . . ?
N1 C6 C7 114.8(5) . . ?
C5 C6 C7 124.1(6) . . ?
C8 C7 C6 132.4(5) . . ?
N11 C7 C6 120.7(5) . . ?
N11 C7 C8 107.0(5) . . ?
C7 C8 H8 127.1 . . ?
N9 C8 C7 105.7(5) . . ?
N9 C8 H8 127.1 . . ?
C8 N9 N10 110.4(5) . . ?
C8 N9 C12 128.2(5) . . ?
N10 N9 C12 121.1(5) . . ?
N11 N10 N9 106.3(5) . . ?
C7 N11 Fe1 112.8(4) . . ?
N10 N11 Fe1 136.0(4) . . ?
N10 N11 C7 110.6(5) . . ?
N9 C12 H12A 109.7 . . ?
N9 C12 H12B 109.7 . . ?
N9 C12 C13 109.9(5) . . ?
H12A C12 H12B 108.2 . . ?
C13 C12 H12A 109.7 . . ?
C13 C12 H12B 109.7 . . ?
O14 C13 C12 121.5(6) . . ?
O14 C13 N15 125.1(6) . . ?
N15 C13 C12 113.4(5) . . ?
C13 N15 H15 118.8 . . ?
C13 N15 C16 122.5(5) . . ?
C16 N15 H15 118.8 . . ?
N15 C16 H16A 110.0 . . ?
N15 C16 H16B 110.0 . . ?
N15 C16 H16C 106.4 . . ?
N15 C16 H16D 106.4 . . ?
N15 C16 C17A 108.6(10) . . ?
N15 C16 C17B 123.6(19) . . ?
H16A C16 H16B 108.4 . . ?
H16C C16 H16D 106.5 . . ?
C17A C16 H16A 110.0 . . ?
C17A C16 H16B 110.0 . . ?
C17B C16 H16C 106.4 . . ?
C17B C16 H16D 106.4 . . ?
C16 C17A H17A 107.7 . . ?
C16 C17A H17B 107.7 . . ?
H17A C17A H17B 107.1 . . ?
C18A C17A C16 118.6(12) . . ?
C18A C17A H17A 107.7 . . ?
C18A C17A H17B 107.7 . . ?
O19A C18A C17A 120(2) . . ?
O19A C18A O20 125.5(19) . . ?
O20 C18A C17A 113.6(15) . . ?
C16 C17B H17C 109.8 . . ?
C16 C17B H17D 109.8 . . ?
H17C C17B H17D 108.2 . . ?
C18B C17B C16 109(2) . . ?
C18B C17B H17C 109.8 . . ?
C18B C17B H17D 109.8 . . ?
O19B C18B C17B 124(5) . . ?
O19B C18B O20 108(5) . . ?
O20 C18B C17B 116(4) . . ?
C18A O20 C21 114.1(9) . . ?
C18B O20 C21 121.9(17) . . ?
O20 C21 H21A 109.5 . . ?
O20 C21 H21B 109.5 . . ?
O20 C21 H21C 109.5 . . ?
H21A C21 H21B 109.5 . . ?
H21A C21 H21C 109.5 . . ?
H21B C21 H21C 109.5 . . ?
C23 N22 Fe1 160.8(5) . . ?
N22 C23 S1 178.1(6) . . ?

loop_
_geom_bond_atom_site_label_1
_geom_bond_atom_site_label_2
_geom_bond_distance
_geom_bond_site_symmetry_2
_geom_bond_publ_flag
Fe1 N1 2.222(5) . ?
Fe1 N1 2.222(5) 3_667 ?
Fe1 N11 2.193(5) . ?
Fe1 N11 2.193(5) 3_667 ?
Fe1 N22 2.100(6) . ?
Fe1 N22 2.100(6) 3_667 ?
S1 C23 1.610(7) . ?
N1 C2 1.319(8) . ?
N1 C6 1.357(8) . ?
C2 H2 0.9500 . ?
C2 C3 1.392(9) . ?
C3 H3 0.9500 . ?
C3 C4 1.374(9) . ?
C4 H4 0.9500 . ?
C4 C5 1.376(9) . ?
C5 H5 0.9500 . ?
C5 C6 1.385(8) . ?
C6 C7 1.456(8) . ?
C7 C8 1.368(8) . ?
C7 N11 1.358(7) . ?
C8 H8 0.9500 . ?
C8 N9 1.343(8) . ?
N9 N10 1.357(7) . ?
N9 C12 1.439(8) . ?
N10 N11 1.303(7) . ?
C12 H12A 0.9900 . ?
C12 H12B 0.9900 . ?
C12 C13 1.527(9) . ?
C13 O14 1.213(7) . ?
C13 N15 1.329(8) . ?
N15 H15 0.8800 . ?
N15 C16 1.450(8) . ?
C16 H16A 0.9900 . ?
C16 H16B 0.9900 . ?
C16 H16C 0.9900 . ?
C16 H16D 0.9900 . ?
C16 C17A 1.524(12) . ?
C16 C17B 1.499(19) . ?
C17A H17A 0.9900 . ?
C17A H17B 0.9900 . ?
C17A C18A 1.472(15) . ?
C18A O19A 1.21(2) . ?
C18A O20 1.29(3) . ?
C17B H17C 0.9900 . ?
C17B H17D 0.9900 . ?
C17B C18B 1.49(2) . ?
C18B O19B 1.20(2) . ?
C18B O20 1.33(7) . ?
O20 C21 1.452(8) . ?
C21 H21A 0.9800 . ?
C21 H21B 0.9800 . ?
C21 H21C 0.9800 . ?
N22 C23 1.177(8) . ?

loop_
_geom_torsion_atom_site_label_1
_geom_torsion_atom_site_label_2
_geom_torsion_atom_site_label_3
_geom_torsion_atom_site_label_4
_geom_torsion
_geom_torsion_site_symmetry_1
_geom_torsion_site_symmetry_2
_geom_torsion_site_symmetry_3
_geom_torsion_site_symmetry_4
_geom_torsion_publ_flag
Fe1 N1 C2 C3 179.6(5) . . . . ?
Fe1 N1 C6 C5 178.5(5) . . . . ?
Fe1 N1 C6 C7 -3.3(6) . . . . ?
N1 C2 C3 C4 1.3(10) . . . . ?
N1 C6 C7 C8 177.8(6) . . . . ?
N1 C6 C7 N11 -3.3(8) . . . . ?
C2 N1 C6 C5 -1.9(9) . . . . ?
C2 N1 C6 C7 176.2(5) . . . . ?
C2 C3 C4 C5 -0.9(10) . . . . ?
C3 C4 C5 C6 -0.8(10) . . . . ?
C4 C5 C6 N1 2.3(10) . . . . ?
C4 C5 C6 C7 -175.7(6) . . . . ?
C5 C6 C7 C8 -4.1(11) . . . . ?
C5 C6 C7 N11 174.8(6) . . . . ?
C6 N1 C2 C3 0.1(9) . . . . ?
C6 C7 C8 N9 179.1(6) . . . . ?
C6 C7 N11 Fe1 8.1(7) . . . . ?
C6 C7 N11 N10 -179.7(5) . . . . ?
C7 C8 N9 N10 0.5(7) . . . . ?
C7 C8 N9 C12 174.1(5) . . . . ?
C8 C7 N11 Fe1 -172.8(4) . . . . ?
C8 C7 N11 N10 -0.6(7) . . . . ?
C8 N9 N10 N11 -0.8(6) . . . . ?
C8 N9 C12 C13 -68.9(8) . . . . ?
N9 N10 N11 Fe1 170.5(4) . . . . ?
N9 N10 N11 C7 0.9(7) . . . . ?
N9 C12 C13 O14 -13.8(8) . . . . ?
N9 C12 C13 N15 167.6(5) . . . . ?
N10 N9 C12 C13 104.1(6) . . . . ?
N11 C7 C8 N9 0.1(7) . . . . ?
C12 N9 N10 N11 -175.0(5) . . . . ?
C12 C13 N15 C16 -179.4(5) . . . . ?
C13 N15 C16 C17A -70.9(10) . . . . ?
C13 N15 C16 C17B -74(2) . . . . ?
O14 C13 N15 C16 2.1(10) . . . . ?
N15 C16 C17A C18A -59(2) . . . . ?
N15 C16 C17B C18B -40(5) . . . . ?
C16 C17A C18A O19A 142(2) . . . . ?
C16 C17A C18A O20 -27(4) . . . . ?
C16 C17B C18B O19B 174(8) . . . . ?
C16 C17B C18B O20 -47(8) . . . . ?
C17A C18A O20 C21 173.3(18) . . . . ?
O19A C18A O20 C21 5(4) . . . . ?
C17B C18B O20 C21 -176(3) . . . . ?
O19B C18B O20 C21 -31(8) . . . . ?
